data_4333616
loop_
_publ_author_name
'Anna A. Sinelshchikova'
'Sergey E. Nefedov'
'Yulia Yu. Enakieva'
'Yulia G. Gorbunova'
'Aslan Yu. Tsivadze'
'Karl M. Kadish'
'Ping Chen'
'Alla Bessmertnykh-Lemeune'
'Christine Stern'
'Roger Guilard'

_publ_section_title
;
 Unusual Formation of a Stable 2D Copper Porphyrin Network
;
_journal_name_full 'Inorganic Chemistry'
_journal_page_first 999
_journal_page_last 1008
_journal_paper_doi 10.1021/ic302257g
_journal_volume 52
_journal_year 2013
_chemical_formula_sum 'C40 H38 Cu N4 O6 P2'
_chemical_formula_weight 796.22
_chemical_name_systematic
; 
 ? 
;
_space_group_IT_number 14
_symmetry_cell_setting monoclinic
_symmetry_space_group_name_Hall '-P 2ybc'
_symmetry_space_group_name_H-M 'P 1 21/c 1'
_atom_sites_solution_hydrogens geom
_atom_sites_solution_primary direct
_atom_sites_solution_secondary difmap
_audit_creation_method SHELXL-97
_cell_angle_alpha 90.00
_cell_angle_beta 91.8580(10)
_cell_angle_gamma 90.00
_cell_formula_units_Z 2
_cell_length_a 12.3787(6)
_cell_length_b 11.7319(5)
_cell_length_c 12.2028(6)
_cell_measurement_reflns_used 9442
_cell_measurement_temperature 296(2)
_cell_measurement_theta_max 30.56
_cell_measurement_theta_min 2.31
_cell_volume 1771.23(14)
_computing_cell_refinement 'Bruker SAINT'
_computing_data_collection 'Bruker APEX2'
_computing_data_reduction 'Bruker SAINT'
_computing_molecular_graphics 'Bruker SHELXTL'
_computing_publication_material 'Bruker SHELXTL'
_computing_structure_refinement 'SHELXL-97 (Sheldrick, 1997)'
_computing_structure_solution 'SHELXS-97 (Sheldrick, 1990)'
_diffrn_ambient_temperature 296(2)
_diffrn_measured_fraction_theta_full 0.997
_diffrn_measured_fraction_theta_max 0.997
_diffrn_measurement_device_type 'Bruker APEX-II CCD'
_diffrn_measurement_method '\f and \w scans'
_diffrn_radiation_monochromator graphite
_diffrn_radiation_source 'fine-focus sealed tube'
_diffrn_radiation_type MoK\a
_diffrn_radiation_wavelength 0.71073
_diffrn_reflns_av_R_equivalents 0.0324
_diffrn_reflns_av_sigmaI/netI 0.0249
_diffrn_reflns_limit_h_max 16
_diffrn_reflns_limit_h_min -16
_diffrn_reflns_limit_k_max 13
_diffrn_reflns_limit_k_min -15
_diffrn_reflns_limit_l_max 16
_diffrn_reflns_limit_l_min -16
_diffrn_reflns_number 14711
_diffrn_reflns_theta_full 28.00
_diffrn_reflns_theta_max 28.00
_diffrn_reflns_theta_min 2.39
_diffrn_standards_number 0
_exptl_absorpt_coefficient_mu 0.763
_exptl_absorpt_correction_T_max 0.9415
_exptl_absorpt_correction_T_min 0.9140
_exptl_absorpt_correction_type multi-scan
_exptl_absorpt_process_details sadabs
_exptl_crystal_colour violet
_exptl_crystal_density_diffrn 1.493
_exptl_crystal_description prizm
_exptl_crystal_F_000 826
_exptl_crystal_size_max 0.12
_exptl_crystal_size_mid 0.10
_exptl_crystal_size_min 0.08
_refine_diff_density_max 0.973
_refine_diff_density_min -1.248
_refine_diff_density_rms 0.071
_refine_ls_extinction_method none
_refine_ls_goodness_of_fit_ref 1.023
_refine_ls_hydrogen_treatment constr
_refine_ls_matrix_type full
_refine_ls_number_parameters 251
_refine_ls_number_reflns 4268
_refine_ls_number_restraints 30
_refine_ls_restrained_S_all 1.068
_refine_ls_R_factor_all 0.0417
_refine_ls_R_factor_gt 0.0379
_refine_ls_shift/su_max 0.000
_refine_ls_shift/su_mean 0.000
_refine_ls_structure_factor_coef Fsqd
_refine_ls_weighting_details 'calc w=1/[\s^2^(Fo^2^)+(0.0688P)^2^+1.2050P] where P=(Fo^2^+2Fc^2^)/3'
_refine_ls_weighting_scheme calc
_refine_ls_wR_factor_gt 0.1081
_refine_ls_wR_factor_ref 0.1110
_reflns_number_gt 3833
_reflns_number_total 4268
_reflns_threshold_expression >2sigma(I)
_cod_data_source_file ic302257g_si_003.cif
_cod_data_source_block 1
_cod_database_code 4333616

loop_
_symmetry_equiv_pos_as_xyz
'x, y, z'
'-x, y+1/2, -z+1/2'
'-x, -y, -z'
'x, -y-1/2, z-1/2'

loop_
_atom_site_label
_atom_site_type_symbol
_atom_site_fract_x
_atom_site_fract_y
_atom_site_fract_z
_atom_site_U_iso_or_equiv
_atom_site_adp_type
_atom_site_occupancy
_atom_site_symmetry_multiplicity
_atom_site_calc_flag
_atom_site_refinement_flags
_atom_site_disorder_assembly
_atom_site_disorder_group
Cu1 Cu 0.5000 1.0000 0.5000 0.01508(11) Uani 1 2 d S . .
P1 P 0.36517(4) 1.23325(5) 0.15238(4) 0.02785(15) Uani 1 1 d . A .
N1 N 0.36562(13) 1.00195(12) 0.40236(13) 0.0155(3) Uani 1 1 d . . .
N2 N 0.56332(12) 1.12381(13) 0.40634(12) 0.0171(3) Uani 1 1 d . A .
O1 O 0.44177(13) 1.31265(16) 0.10385(14) 0.0384(4) Uani 1 1 d . . .
O2 O 0.32253(15) 1.14002(19) 0.06879(13) 0.0458(4) Uani 1 1 d U . .
O3 O 0.25685(12) 1.29144(14) 0.18855(14) 0.0349(4) Uani 1 1 d . . .
C1 C 0.27565(13) 0.93445(15) 0.41336(14) 0.0163(3) Uani 1 1 d . . .
C2 C 0.19249(15) 0.96646(18) 0.33373(16) 0.0210(4) Uani 1 1 d . . .
H2A H 0.1240 0.9343 0.3255 0.025 Uiso 1 1 calc R . .
C3 C 0.23278(15) 1.05165(17) 0.27356(16) 0.0221(4) Uani 1 1 d . . .
H3A H 0.1974 1.0895 0.2159 0.027 Uiso 1 1 calc R . .
C4 C 0.34183(14) 1.07345(16) 0.31558(14) 0.0183(3) Uani 1 1 d . A .
C5 C 0.41154(14) 1.15628(17) 0.27370(15) 0.0202(4) Uani 1 1 d . . .
C6 C 0.3954(5) 1.0823(6) 0.0101(4) 0.0496(5) Uani 0.50 1 d PU A 1
H6A H 0.4327 1.0266 0.0564 0.060 Uiso 0.50 1 calc PR A 1
H6B H 0.4486 1.1345 -0.0179 0.060 Uiso 0.50 1 calc PR A 1
C6' C 0.3594(5) 1.1221(6) -0.0431(5) 0.0516(5) Uani 0.50 1 d PU A 2
H6'A H 0.3292 1.1818 -0.0898 0.062 Uiso 0.50 1 calc PR A 2
H6'B H 0.4374 1.1302 -0.0424 0.062 Uiso 0.50 1 calc PR A 2
C7 C 0.3332(3) 1.0202(3) -0.0884(2) 0.0556(5) Uani 1 1 d U . .
H7A H 0.3865 0.9910 -0.1365 0.083 Uiso 1 1 d R A .
H7B H 0.2796 1.0621 -0.1302 0.083 Uiso 1 1 d R . .
H7C H 0.2994 0.9579 -0.0516 0.083 Uiso 1 1 d R . .
C8 C 0.21365(19) 1.3800(2) 0.1152(2) 0.0400(6) Uani 1 1 d . A .
H8A H 0.2053 1.3508 0.0410 0.048 Uiso 1 1 calc R . .
H8B H 0.2624 1.4447 0.1145 0.048 Uiso 1 1 calc R . .
C9 C 0.1071(2) 1.4150(2) 0.1566(2) 0.0441(6) Uani 1 1 d . . .
H9A H 0.0748 1.4707 0.1080 0.066 Uiso 1 1 calc R A .
H9B H 0.1168 1.4474 0.2285 0.066 Uiso 1 1 calc R . .
H9C H 0.0607 1.3496 0.1601 0.066 Uiso 1 1 calc R . .
C10 C 0.51447(14) 1.18112(17) 0.31981(15) 0.0201(4) Uani 1 1 d . A .
C11 C 0.58163(16) 1.27605(19) 0.28762(17) 0.0270(4) Uani 1 1 d . . .
H11A H 0.5667 1.3274 0.2311 0.032 Uiso 1 1 calc R A .
C12 C 0.66931(16) 1.27547(18) 0.35496(17) 0.0252(4) Uani 1 1 d . A .
H12A H 0.7264 1.3269 0.3544 0.030 Uiso 1 1 calc R . .
C13 C 0.65870(14) 1.18028(16) 0.42848(14) 0.0187(4) Uani 1 1 d . . .
C14 C 0.73598(14) 1.15299(16) 0.51046(14) 0.0176(3) Uani 1 1 d . . .
C15 C 0.83814(14) 1.22197(16) 0.51570(15) 0.0194(4) Uani 1 1 d . . .
C16 C 0.90924(16) 1.22008(19) 0.42905(17) 0.0269(4) Uani 1 1 d . A .
H16A H 0.8932 1.1753 0.3678 0.032 Uiso 1 1 calc R . .
C17 C 1.00365(17) 1.2843(2) 0.4334(2) 0.0347(5) Uani 1 1 d . . .
H17A H 1.0509 1.2812 0.3758 0.042 Uiso 1 1 calc R A .
C18 C 1.02742(18) 1.3528(2) 0.5234(2) 0.0360(5) Uani 1 1 d . A .
H18A H 1.0900 1.3967 0.5258 0.043 Uiso 1 1 calc R . .
C19 C 0.95821(18) 1.3556(2) 0.6091(2) 0.0334(5) Uani 1 1 d . . .
H19A H 0.9746 1.4012 0.6698 0.040 Uiso 1 1 calc R A .
C20 C 0.86358(16) 1.29084(18) 0.60611(17) 0.0258(4) Uani 1 1 d . A .
H20A H 0.8173 1.2936 0.6646 0.031 Uiso 1 1 calc R . .

loop_
_atom_site_aniso_label
_atom_site_aniso_U_11
_atom_site_aniso_U_22
_atom_site_aniso_U_33
_atom_site_aniso_U_23
_atom_site_aniso_U_13
_atom_site_aniso_U_12
Cu1 0.01321(16) 0.01796(18) 0.01397(17) 0.00372(10) -0.00096(11) -0.00226(10)
P1 0.0212(3) 0.0383(3) 0.0237(3) 0.0164(2) -0.00545(19) -0.0075(2)
N1 0.0151(7) 0.0170(7) 0.0146(7) 0.0015(5) 0.0006(5) -0.0008(5)
N2 0.0155(7) 0.0201(8) 0.0155(7) 0.0034(6) -0.0006(5) -0.0017(6)
O1 0.0271(7) 0.0534(11) 0.0341(8) 0.0264(8) -0.0074(6) -0.0128(7)
O2 0.0469(9) 0.0664(11) 0.0240(7) 0.0033(7) -0.0020(6) -0.0203(8)
O3 0.0265(7) 0.0371(9) 0.0408(9) 0.0225(7) -0.0036(6) 0.0009(6)
C1 0.0150(7) 0.0184(8) 0.0157(8) -0.0010(6) 0.0005(6) -0.0006(6)
C2 0.0167(8) 0.0237(9) 0.0222(9) 0.0024(7) -0.0030(7) -0.0022(7)
C3 0.0177(8) 0.0267(10) 0.0216(9) 0.0065(7) -0.0041(7) -0.0015(7)
C4 0.0165(8) 0.0220(9) 0.0163(8) 0.0023(7) -0.0010(6) -0.0002(7)
C5 0.0177(8) 0.0251(9) 0.0177(8) 0.0076(7) -0.0019(6) -0.0010(7)
C6 0.0520(11) 0.0679(12) 0.0288(9) 0.0005(9) -0.0020(8) -0.0162(10)
C6' 0.0544(11) 0.0695(12) 0.0308(9) 0.0003(9) -0.0007(8) -0.0162(10)
C7 0.0590(11) 0.0720(12) 0.0357(10) -0.0018(9) -0.0017(9) -0.0138(10)
C8 0.0333(12) 0.0388(13) 0.0473(14) 0.0243(11) -0.0062(10) 0.0009(10)
C9 0.0410(13) 0.0328(13) 0.0580(16) 0.0083(11) -0.0043(12) 0.0068(10)
C10 0.0184(8) 0.0233(9) 0.0186(8) 0.0061(7) 0.0003(6) -0.0022(7)
C11 0.0228(9) 0.0299(11) 0.0282(10) 0.0144(8) -0.0039(8) -0.0077(8)
C12 0.0238(9) 0.0242(10) 0.0275(10) 0.0103(8) -0.0032(7) -0.0073(7)
C13 0.0178(8) 0.0200(9) 0.0183(8) 0.0021(7) 0.0007(6) -0.0024(7)
C14 0.0167(8) 0.0179(8) 0.0182(8) -0.0005(6) 0.0003(6) -0.0027(6)
C15 0.0173(8) 0.0189(9) 0.0217(9) 0.0046(7) -0.0022(6) -0.0030(6)
C16 0.0245(9) 0.0330(11) 0.0234(9) 0.0040(8) 0.0011(7) -0.0057(8)
C17 0.0232(10) 0.0454(14) 0.0357(11) 0.0126(10) 0.0036(8) -0.0090(9)
C18 0.0252(10) 0.0334(12) 0.0489(13) 0.0115(10) -0.0075(9) -0.0134(9)
C19 0.0316(11) 0.0262(11) 0.0416(12) -0.0040(9) -0.0083(9) -0.0088(9)
C20 0.0238(9) 0.0247(10) 0.0285(10) -0.0021(8) -0.0023(7) -0.0031(7)

loop_
_atom_type_symbol
_atom_type_description
_atom_type_scat_dispersion_real
_atom_type_scat_dispersion_imag
_atom_type_scat_source
C C 0.0033 0.0016 'International Tables Vol C Tables 4.2.6.8 and 6.1.1.4'
H H 0.0000 0.0000 'International Tables Vol C Tables 4.2.6.8 and 6.1.1.4'
N N 0.0061 0.0033 'International Tables Vol C Tables 4.2.6.8 and 6.1.1.4'
O O 0.0106 0.0060 'International Tables Vol C Tables 4.2.6.8 and 6.1.1.4'
P P 0.1023 0.0942 'International Tables Vol C Tables 4.2.6.8 and 6.1.1.4'
Cu Cu 0.3201 1.2651 'International Tables Vol C Tables 4.2.6.8 and 6.1.1.4'

loop_
_geom_angle_atom_site_label_1
_geom_angle_atom_site_label_2
_geom_angle_atom_site_label_3
_geom_angle
_geom_angle_site_symmetry_1
_geom_angle_site_symmetry_3
N1 Cu1 N1 179.998(1) . 3_676
N1 Cu1 N2 90.84(6) . 3_676
N1 Cu1 N2 89.16(6) 3_676 3_676
N1 Cu1 N2 89.16(6) . .
N1 Cu1 N2 90.84(6) 3_676 .
N2 Cu1 N2 179.998(1) 3_676 .
O1 P1 O2 112.75(10) . .
O1 P1 O3 113.81(10) . .
O2 P1 O3 102.20(10) . .
O1 P1 C5 117.03(9) . .
O2 P1 C5 105.89(10) . .
O3 P1 C5 103.67(9) . .
C4 N1 C1 105.80(15) . .
C4 N1 Cu1 127.91(12) . .
C1 N1 Cu1 126.22(12) . .
C13 N2 C10 105.60(14) . .
C13 N2 Cu1 125.60(12) . .
C10 N2 Cu1 128.05(12) . .
C6 O2 C6' 37.1(4) . .
C6 O2 P1 118.4(3) . .
C6' O2 P1 126.4(3) . .
C8 O3 P1 115.65(15) . .
N1 C1 C14 126.11(16) . 3_676
N1 C1 C2 110.27(15) . .
C14 C1 C2 123.62(16) 3_676 .
C3 C2 C1 106.97(16) . .
C2 C3 C4 107.17(16) . .
N1 C4 C5 125.62(16) . .
N1 C4 C3 109.76(16) . .
C5 C4 C3 124.61(16) . .
C10 C5 C4 123.79(16) . .
C10 C5 P1 118.85(14) . .
C4 C5 P1 117.35(13) . .
O2 C6 C7 108.4(4) . .
C7 C6' O2 115.4(4) . .
C6' C7 C6 34.8(4) . .
O3 C8 C9 107.4(2) . .
N2 C10 C5 125.16(16) . .
N2 C10 C11 109.97(16) . .
C5 C10 C11 124.75(17) . .
C12 C11 C10 106.85(17) . .
C11 C12 C13 107.29(17) . .
N2 C13 C14 126.45(16) . .
N2 C13 C12 110.28(16) . .
C14 C13 C12 123.27(17) . .
C1 C14 C13 124.20(16) 3_676 .
C1 C14 C15 118.23(16) 3_676 .
C13 C14 C15 117.57(16) . .
C20 C15 C16 118.42(18) . .
C20 C15 C14 120.94(17) . .
C16 C15 C14 120.63(17) . .
C17 C16 C15 120.8(2) . .
C18 C17 C16 120.1(2) . .
C19 C18 C17 119.7(2) . .
C18 C19 C20 120.7(2) . .
C15 C20 C19 120.3(2) . .

loop_
_geom_bond_atom_site_label_1
_geom_bond_atom_site_label_2
_geom_bond_distance
_geom_bond_site_symmetry_2
Cu1 N1 2.0146(16) .
Cu1 N1 2.0146(16) 3_676
Cu1 N2 2.0220(15) 3_676
Cu1 N2 2.0220(15) .
P1 O1 1.4676(16) .
P1 O2 1.575(2) .
P1 O3 1.5803(17) .
P1 C5 1.8115(18) .
N1 C4 1.375(2) .
N1 C1 1.377(2) .
N2 C13 1.373(2) .
N2 C10 1.375(2) .
O2 C6 1.352(7) .
O2 C6' 1.469(6) .
O3 C8 1.462(3) .
C1 C14 1.395(3) 3_676
C1 C2 1.442(2) .
C2 C3 1.346(3) .
C3 C4 1.451(2) .
C4 C5 1.407(3) .
C5 C10 1.407(3) .
C6 C7 1.583(6) .
C6' C7 1.352(7) .
C8 C9 1.486(4) .
C10 C11 1.452(3) .
C11 C12 1.340(3) .
C12 C13 1.441(3) .
C13 C14 1.399(2) .
C14 C1 1.395(3) 3_676
C14 C15 1.501(2) .
C15 C20 1.395(3) .
C15 C16 1.398(3) .
C16 C17 1.390(3) .
C17 C18 1.385(4) .
C18 C19 1.374(4) .
C19 C20 1.396(3) .
